data_7157491
loop_
_publ_author_name
'Tota, Arianna'
'Carlucci, Claudia'
'Pisano, Luisa'
'Cutolo, Giuliano'
'Clarkson, Guy J.'
'Romanazzi, Giuseppe'
'Degennaro, Leonardo'
'Bull, James A.'
'Rollin, Patrick'
'Luisi, Renzo'

_publ_section_title
;
 Synthesis of glycosyl sulfoximines by a highly chemo- and stereoselective
 NH- and O-transfer to thioglycosides.
;
_journal_issue 20
_journal_name_full 'Organic &amp; biomolecular chemistry'
_journal_page_first 3893
_journal_page_last 3897
_journal_paper_doi 10.1039/d0ob00647e
_journal_volume 18
_journal_year 2020
_chemical_absolute_configuration rmad
_chemical_formula_moiety '2(C20 H31 N O10 S), C5 H12'
_chemical_formula_sum 'C45 H74 N2 O20 S2'
_chemical_formula_weight 1027.18
_space_group_crystal_system tetragonal
_space_group_IT_number 96
_space_group_name_Hall 'P 4nw 2abw'
_space_group_name_H-M_alt 'P 43 21 2'
_atom_sites_solution_hydrogens mixed
_atom_sites_solution_primary dual
_audit_creation_date 2019-06-23
_audit_creation_method
;
Olex2 1.2
(compiled 2018.05.29 svn.r3508 for OlexSys, GUI svn.r5506)
;
_audit_update_record
;
2020-01-24 deposited with the CCDC.	2020-05-04 downloaded from the CCDC.
;
_cell_angle_alpha 90
_cell_angle_beta 90
_cell_angle_gamma 90
_cell_formula_units_Z 4
_cell_length_a 9.74142(5)
_cell_length_b 9.74142(5)
_cell_length_c 55.7588(4)
_cell_measurement_reflns_used 25529
_cell_measurement_temperature 150(2)
_cell_measurement_theta_max 73.6410
_cell_measurement_theta_min 3.1180
_cell_volume 5291.25(5)
_computing_cell_refinement 'CrysAlisPro 1.171.40.57a (Rigaku OD, 2019)'
_computing_data_collection 'CrysAlisPro 1.171.40.57a (Rigaku OD, 2019)'
_computing_data_reduction 'CrysAlisPro 1.171.40.57a (Rigaku OD, 2019)'
_computing_molecular_graphics 'Olex2 (Dolomanov et al., 2009)'
_computing_publication_material 'Olex2 (Dolomanov et al., 2009)'
_computing_structure_refinement 'ShelXL (Sheldrick, 2015)'
_computing_structure_solution 'ShelXT (Sheldrick, 2015)'
_diffrn_ambient_environment N~2~
_diffrn_ambient_temperature 150(2)
_diffrn_detector 'CCD plate'
_diffrn_detector_area_resol_mean 10.6093
_diffrn_detector_type AtlasS2
_diffrn_measured_fraction_theta_full 1.000
_diffrn_measured_fraction_theta_max 1.000
_diffrn_measurement_details
;
List of Runs (angles in degrees, time in seconds):

  # Type    Start    End  Width  t~exp~   \w     \q     \k     \f   Frames
#--------------------------------------------------------------------------
  1  \w    -74.00  34.00   1.00    1.00    --  -41.82  77.00 -90.00  108
  2  \w    -66.00  33.00   1.00    1.00    --  -41.82  37.00-180.00   99
  3  \w    103.00 178.00   1.00    4.00    --  107.00  77.00 120.00   75
  4  \w    103.00 178.00   1.00    4.00    --  107.00  77.00  60.00   75
  5  \w     81.00 178.00   1.00    4.00    --  107.00  45.00-150.00   97
  6  \w    103.00 178.00   1.00    4.00    --  107.00  77.00   0.00   75
  7  \w     81.00 178.00   1.00    4.00    --  107.00  45.00-120.00   97
  8  \w     81.00 178.00   1.00    4.00    --  107.00  45.00 -30.00   97
  9  \w     35.00 136.00   1.00    4.00    --  107.00 -61.00 -90.00  101
 10  \w   -114.00 -14.00   1.00    1.00    --  -41.82 -57.00-120.00  100
 11  \w   -114.00 -14.00   1.00    1.00    --  -41.82 -57.00  30.00  100
 12  \w   -114.00 -14.00   1.00    1.00    --  -41.82 -57.00 150.00  100
 13  \w     81.00 178.00   1.00    4.00    --  107.00  45.00  90.00   97
 14  \w     24.00 107.00   1.00    4.00    --  107.00 -94.00-150.00   83
 15  \w     34.00 112.00   1.00    4.00    --  107.00-125.00 120.00   78
 16  \w     78.00 178.00   1.00    4.00    --  107.00  61.00 -90.00  100
 17  \w     78.00 178.00   1.00    4.00    --  107.00  61.00 150.00  100
 18  \w     34.00 112.00   1.00    4.00    --  107.00-125.00-180.00   78
 19  \w   -114.00 -14.00   1.00    1.00    --  -41.82 -57.00  90.00  100
 20  \w   -114.00 -14.00   1.00    1.00    --  -41.82 -57.00 -30.00  100
 21  \w     61.00 131.00   1.00    1.00    --   41.82 178.00 150.00   70
 22  \w     78.00 178.00   1.00    4.00    --  107.00  61.00 120.00  100
 23  \w     78.00 178.00   1.00    4.00    --  107.00  61.00   0.00  100
 24  \w     24.00 107.00   1.00    4.00    --  107.00 -94.00 -90.00   83
 25  \w     78.00 162.00   1.00    4.00    --  107.00  61.00 -60.00   84
 26  \w     78.00 178.00   1.00    4.00    --  107.00  61.00  30.00  100
;
_diffrn_measurement_device 'four-circle diffractometer'
_diffrn_measurement_device_type 'SuperNova, Dual, Cu at home/near, AtlasS2'
_diffrn_measurement_method '\w scans'
_diffrn_orient_matrix_type 'CrysAlisPro convention (1999,Acta A55,543-557)'
_diffrn_orient_matrix_UB_11 -0.0031424000
_diffrn_orient_matrix_UB_12 0.1543298000
_diffrn_orient_matrix_UB_13 -0.0059787000
_diffrn_orient_matrix_UB_21 -0.0220009000
_diffrn_orient_matrix_UB_22 -0.0343954000
_diffrn_orient_matrix_UB_23 -0.0266963000
_diffrn_orient_matrix_UB_31 -0.1565826000
_diffrn_orient_matrix_UB_32 0.0017829000
_diffrn_orient_matrix_UB_33 0.0038777000
_diffrn_radiation_monochromator mirror
_diffrn_radiation_probe x-ray
_diffrn_radiation_type CuK\a
_diffrn_radiation_wavelength 1.54184
_diffrn_reflns_av_R_equivalents 0.0540
_diffrn_reflns_av_unetI/netI 0.0185
_diffrn_reflns_Laue_measured_fraction_full 1.000
_diffrn_reflns_Laue_measured_fraction_max 1.000
_diffrn_reflns_limit_h_max 10
_diffrn_reflns_limit_h_min -12
_diffrn_reflns_limit_k_max 12
_diffrn_reflns_limit_k_min -12
_diffrn_reflns_limit_l_max 68
_diffrn_reflns_limit_l_min -69
_diffrn_reflns_number 78929
_diffrn_reflns_point_group_measured_fraction_full 1.000
_diffrn_reflns_point_group_measured_fraction_max 0.999
_diffrn_reflns_theta_full 67.684
_diffrn_reflns_theta_max 73.704
_diffrn_reflns_theta_min 3.170
_diffrn_source 'micro-focus sealed X-ray tube'
_diffrn_source_type 'SuperNova (Cu) X-ray Source'
_exptl_absorpt_coefficient_mu 1.547
_exptl_absorpt_correction_T_max 1.00000
_exptl_absorpt_correction_T_min 0.01863
_exptl_absorpt_correction_type multi-scan
_exptl_absorpt_process_details
;
CrysAlisPro 1.171.40.57a (Rigaku Oxford Diffraction, 2019)
Empirical absorption correction using spherical harmonics,
 implemented in SCALE3 ABSPACK scaling algorithm.
;
_exptl_crystal_colour colourless
_exptl_crystal_colour_primary colourless
_exptl_crystal_density_diffrn 1.289
_exptl_crystal_description block
_exptl_crystal_F_000 2200
_exptl_crystal_size_max 0.3
_exptl_crystal_size_mid 0.2
_exptl_crystal_size_min 0.08
_refine_diff_density_max 0.639
_refine_diff_density_min -0.382
_refine_diff_density_rms 0.057
_refine_ls_abs_structure_details
;
 Flack x determined using 1983 quotients [(I+)-(I-)]/[(I+)+(I-)]
 (Parsons, Flack and Wagner, Acta Cryst. B69 (2013) 249-259).
Flack x: 0.007(5) Shelx 2018
Hooft y: -0.002(5)  Olex2
the molecule contains known chiral centres that are not affected by the synthetic steps
;
_refine_ls_abs_structure_Flack 0.007(5)
_refine_ls_extinction_method none
_refine_ls_goodness_of_fit_ref 1.053
_refine_ls_hydrogen_treatment mixed
_refine_ls_matrix_type full
_refine_ls_number_parameters 320
_refine_ls_number_reflns 5339
_refine_ls_number_restraints 9
_refine_ls_restrained_S_all 1.053
_refine_ls_R_factor_all 0.0469
_refine_ls_R_factor_gt 0.0464
_refine_ls_shift/su_max 0.001
_refine_ls_shift/su_mean 0.000
_refine_ls_structure_factor_coef Fsqd
_refine_ls_weighting_details 'w=1/[\s^2^(Fo^2^)+(0.0544P)^2^+5.3337P] where P=(Fo^2^+2Fc^2^)/3'
_refine_ls_weighting_scheme calc
_refine_ls_wR_factor_gt 0.1189
_refine_ls_wR_factor_ref 0.1193
_reflns_Friedel_coverage 0.648
_reflns_Friedel_fraction_full 1.000
_reflns_Friedel_fraction_max 0.997
_reflns_number_gt 5274
_reflns_number_total 5339
_reflns_threshold_expression 'I > 2\s(I)'
_cod_data_source_file d0ob00647e2.cif
_cod_data_source_block rl3
_cod_depositor_comments 'Adding full bibliography for 7157491.cif.'
_cod_original_cell_volume 5291.24(7)
_cod_database_code 7157491
_shelx_shelxl_version_number 2018/3
_chemical_oxdiff_formula 'C20 H20 N2 O2'
_shelx_space_group_comment
;
The symmetry employed for this shelxl refinement is uniquely defined
by the following loop, which should always be used as a source of
symmetry information in preference to the above space-group names.
They are only intended as comments.
;
_shelx_estimated_absorpt_t_max 0.886
_shelx_estimated_absorpt_t_min 0.654
_reflns_odcompleteness_completeness 99.91
_reflns_odcompleteness_iscentric 1
_reflns_odcompleteness_theta 71.98
_olex2_refinement_description
;
The determination of the oxygen and nitrogen of the sulfoximine was decided by taking into account the thermal 
ellipsoids of the two atoms, bond lengths (S=O shorter than S=N as confirmed from related structures in the CCDC) 
and the hydrogen was located in a difference map confirming the identity of the nitrogen (see below). 
The hydrogen (H7) on the nitrogen was located in a difference map and its position allowed to refine freely but 
given thermal ellipsoids 1.2 times the equivalent isotropic displacement parameter of N7

1. Fixed Uiso
 At 1.2 times of:
  All C(H) groups, All C(H,H) groups, All N(H) groups
 At 1.5 times of:
  All C(H,H,H) groups
2. Rigid body (RIGU) restrains
 C100, C101, C102
 with sigma for 1-2 distances of 0.0001 and sigma for 1-3 distances of 0.0001
3. Others
 Fixed Sof: H10G(0.5) H10F(0.5)
4.a Ternary CH refined with riding coordinates:
 C6(H6), C8(H8), C9(H9), C10(H10), C11(H11), C12(H12)
4.b Secondary CH2 refined with riding coordinates:
 C1(H1A,H1B), C2(H2A,H2B), C3(H3A,H3B), C4(H4A,H4B), C5(H5A,H5B), C13(H13A,
 H13B), C101(H10D,H10E), C102(H10G,H10F)
4.c Idealised Me refined as rotating group:
 C16(H16A,H16B,H16C), C18(H18A,H18B,H18C), C20(H20A,H20B,H20C), C22(H22A,H22B,
 H22C), C100(H10A,H10B,H10C)
;
_olex2_submission_special_instructions 'No special instructions were received'
_oxdiff_exptl_absorpt_empirical_details
;
Empirical correction (ABSPACK) includes:
- Absorption correction using spherical harmonics
- Frame scaling
;
_oxdiff_exptl_absorpt_empirical_full_max 31.292
_oxdiff_exptl_absorpt_empirical_full_min 0.497

loop_
_space_group_symop_operation_xyz
'x, y, z'
'-x, -y, z+1/2'
'-y+1/2, x+1/2, z+3/4'
'y+1/2, -x+1/2, z+1/4'
'-x+1/2, y+1/2, -z+3/4'
'x+1/2, -y+1/2, -z+1/4'
'y, x, -z'
'-y, -x, -z+1/2'

loop_
_atom_site_label
_atom_site_type_symbol
_atom_site_fract_x
_atom_site_fract_y
_atom_site_fract_z
_atom_site_U_iso_or_equiv
_atom_site_adp_type
_atom_site_occupancy
_atom_site_site_symmetry_order
_atom_site_calc_flag
_atom_site_refinement_flags_posn
_atom_site_refinement_flags_adp
_atom_site_refinement_flags_occupancy
_atom_site_disorder_assembly
_atom_site_disorder_group
C1 C 0.6864(3) 0.6252(4) 0.42141(6) 0.0271(7) Uani 1 1 d . . . . .
H1A H 0.623365 0.642407 0.407807 0.033 Uiso 1 1 calc R . . . .
H1B H 0.750277 0.703853 0.422635 0.033 Uiso 1 1 calc R . . . .
C2 C 0.6034(4) 0.6124(4) 0.44468(6) 0.0358(8) Uani 1 1 d . . . . .
H2A H 0.555292 0.699952 0.447925 0.043 Uiso 1 1 calc R . . . .
H2B H 0.533430 0.539477 0.442864 0.043 Uiso 1 1 calc R . . . .
C3 C 0.6977(5) 0.5778(5) 0.46576(7) 0.0476(11) Uani 1 1 d . . . . .
H3A H 0.763420 0.653885 0.468332 0.057 Uiso 1 1 calc R . . . .
H3B H 0.642248 0.567165 0.480524 0.057 Uiso 1 1 calc R . . . .
C4 C 0.7758(5) 0.4463(5) 0.46090(7) 0.0449(10) Uani 1 1 d . . . . .
H4A H 0.710065 0.369403 0.459200 0.054 Uiso 1 1 calc R . . . .
H4B H 0.836687 0.425885 0.474658 0.054 Uiso 1 1 calc R . . . .
C5 C 0.8619(4) 0.4585(4) 0.43800(6) 0.0306(7) Uani 1 1 d . . . . .
H5A H 0.909919 0.370746 0.434867 0.037 Uiso 1 1 calc R . . . .
H5B H 0.931878 0.531324 0.439995 0.037 Uiso 1 1 calc R . . . .
C6 C 0.7676(3) 0.4935(3) 0.41684(5) 0.0224(6) Uani 1 1 d . . . . .
H6 H 0.701824 0.416086 0.414286 0.027 Uiso 1 1 calc R . . . .
N7 N 0.9304(3) 0.3682(3) 0.38658(5) 0.0269(6) Uani 1 1 d . . . . .
H7 H 0.999(5) 0.367(4) 0.3773(8) 0.032 Uiso 1 1 d R . . . .
O7 O 0.9629(2) 0.6290(2) 0.39288(4) 0.0285(5) Uani 1 1 d . . . . .
S7 S 0.87340(7) 0.51133(7) 0.39066(2) 0.01909(17) Uani 1 1 d . . . . .
C8 C 0.7499(3) 0.5608(3) 0.36739(5) 0.0187(6) Uani 1 1 d . . . . .
H8 H 0.725895 0.660279 0.368826 0.022 Uiso 1 1 calc R . . . .
O8 O 0.6343(2) 0.4787(2) 0.37160(4) 0.0194(4) Uani 1 1 d . . . . .
C9 C 0.8074(3) 0.5296(3) 0.34256(5) 0.0190(6) Uani 1 1 d . . . . .
H9 H 0.850765 0.436605 0.342570 0.023 Uiso 1 1 calc R . . . .
O9 O 0.9085(2) 0.6316(2) 0.33631(4) 0.0230(5) Uani 1 1 d . . . . .
C10 C 0.6960(3) 0.5356(3) 0.32333(5) 0.0205(6) Uani 1 1 d . . . . .
H10 H 0.674648 0.633687 0.319558 0.025 Uiso 1 1 calc R . . . .
O10 O 0.7571(2) 0.4715(3) 0.30265(4) 0.0263(5) Uani 1 1 d . . . . .
C11 C 0.5649(3) 0.4623(3) 0.33082(5) 0.0202(6) Uani 1 1 d . . . . .
H11 H 0.579369 0.360644 0.331024 0.024 Uiso 1 1 calc R . . . .
O11 O 0.4558(2) 0.4980(2) 0.31441(4) 0.0265(5) Uani 1 1 d . . . . .
C12 C 0.5231(3) 0.5132(3) 0.35566(5) 0.0192(6) Uani 1 1 d . . . . .
H12 H 0.508601 0.614822 0.355395 0.023 Uiso 1 1 calc R . . . .
C13 C 0.3970(3) 0.4422(3) 0.36500(6) 0.0223(6) Uani 1 1 d . . . . .
H13A H 0.318839 0.461313 0.354162 0.027 Uiso 1 1 calc R . . . .
H13B H 0.412739 0.341764 0.365086 0.027 Uiso 1 1 calc R . . . .
O14 O 0.3627(2) 0.4869(2) 0.38896(4) 0.0241(5) Uani 1 1 d . . . . .
C15 C 0.3061(3) 0.6121(3) 0.39096(6) 0.0255(7) Uani 1 1 d . . . . .
O15 O 0.2894(3) 0.6878(3) 0.37421(5) 0.0399(7) Uani 1 1 d . . . . .
C16 C 0.2682(4) 0.6447(4) 0.41630(6) 0.0322(8) Uani 1 1 d . . . . .
H16A H 0.168414 0.655950 0.417503 0.048 Uiso 1 1 calc GR . . . .
H16B H 0.313518 0.729974 0.421224 0.048 Uiso 1 1 calc GR . . . .
H16C H 0.297651 0.569603 0.426797 0.048 Uiso 1 1 calc GR . . . .
C17 C 0.4260(4) 0.4074(4) 0.29669(6) 0.0304(8) Uani 1 1 d . . . . .
O17 O 0.4852(3) 0.3008(3) 0.29412(5) 0.0435(7) Uani 1 1 d . . . . .
C18 C 0.3125(5) 0.4602(6) 0.28137(7) 0.0498(12) Uani 1 1 d . . . . .
H18A H 0.224328 0.443243 0.289306 0.075 Uiso 1 1 calc GR . . . .
H18B H 0.314036 0.413120 0.265845 0.075 Uiso 1 1 calc GR . . . .
H18C H 0.324363 0.559102 0.278885 0.075 Uiso 1 1 calc GR . . . .
C19 C 0.7359(4) 0.5286(4) 0.28093(6) 0.0366(8) Uani 1 1 d . . . . .
O19 O 0.6584(4) 0.6233(4) 0.27754(5) 0.0575(9) Uani 1 1 d . . . . .
C20 C 0.8223(6) 0.4576(5) 0.26249(7) 0.0542(12) Uani 1 1 d . . . . .
H20A H 0.919535 0.467689 0.266668 0.081 Uiso 1 1 calc GR . . . .
H20B H 0.805572 0.498755 0.246721 0.081 Uiso 1 1 calc GR . . . .
H20C H 0.798443 0.359916 0.262013 0.081 Uiso 1 1 calc GR . . . .
C21 C 1.0379(3) 0.5888(3) 0.33164(6) 0.0245(7) Uani 1 1 d . . . . .
O21 O 1.0741(3) 0.4710(3) 0.33351(6) 0.0428(7) Uani 1 1 d . . . . .
C22 C 1.1251(4) 0.7072(4) 0.32407(6) 0.0323(8) Uani 1 1 d . . . . .
H22A H 1.096079 0.738739 0.308172 0.048 Uiso 1 1 calc GR . . . .
H22B H 1.221419 0.678354 0.323434 0.048 Uiso 1 1 calc GR . . . .
H22C H 1.115100 0.782268 0.335647 0.048 Uiso 1 1 calc GR . . . .
C100 C 1.1724(10) 0.4279(11) 0.47598(15) 0.130(3) Uani 1 1 d . U . . .
H10A H 1.101748 0.373207 0.484071 0.196 Uiso 1 1 calc GR . . . .
H10B H 1.197409 0.383669 0.460810 0.196 Uiso 1 1 calc GR . . . .
H10C H 1.136717 0.520115 0.472771 0.196 Uiso 1 1 calc GR . . . .
C101 C 1.2912(12) 0.4375(12) 0.49103(17) 0.137(3) Uani 1 1 d . U . . .
H10D H 1.370288 0.470857 0.481520 0.165 Uiso 1 1 calc R . . . .
H10E H 1.273909 0.504062 0.504101 0.165 Uiso 1 1 calc R . . . .
C102 C 1.3194(14) 0.3194(14) 0.500000 0.158(4) Uani 1 2 d S TU P . .
H10G H 1.302073 0.250818 0.487246 0.190 Uiso 0.5 1 calc R . . . .
H10F H 1.250810 0.302057 0.512752 0.190 Uiso 0.5 1 calc R . . . .

loop_
_atom_site_aniso_label
_atom_site_aniso_U_11
_atom_site_aniso_U_22
_atom_site_aniso_U_33
_atom_site_aniso_U_23
_atom_site_aniso_U_13
_atom_site_aniso_U_12
C1 0.0258(16) 0.0244(16) 0.0312(16) -0.0042(13) -0.0016(13) 0.0000(14)
C2 0.0290(19) 0.047(2) 0.0308(16) -0.0087(16) 0.0033(14) 0.0011(17)
C3 0.049(3) 0.068(3) 0.0258(17) -0.0088(18) -0.0009(17) 0.009(2)
C4 0.051(3) 0.057(3) 0.0266(17) 0.0075(17) -0.0036(17) 0.004(2)
C5 0.0327(18) 0.0302(18) 0.0288(16) 0.0018(13) -0.0057(14) 0.0028(15)
C6 0.0227(15) 0.0200(15) 0.0245(14) 0.0000(12) -0.0005(12) -0.0030(13)
N7 0.0234(14) 0.0230(14) 0.0345(15) 0.0024(12) 0.0026(11) 0.0032(11)
O7 0.0233(11) 0.0222(11) 0.0401(12) 0.0022(10) -0.0043(9) -0.0103(10)
S7 0.0171(3) 0.0142(3) 0.0260(3) 0.0006(3) -0.0015(3) -0.0022(3)
C8 0.0138(13) 0.0152(14) 0.0270(14) -0.0001(11) 0.0007(11) -0.0026(11)
O8 0.0147(10) 0.0189(10) 0.0246(10) 0.0019(8) -0.0008(8) -0.0025(9)
C9 0.0147(13) 0.0153(14) 0.0269(14) 0.0002(11) 0.0007(11) -0.0010(11)
O9 0.0185(11) 0.0185(10) 0.0320(11) 0.0004(9) 0.0047(8) -0.0032(9)
C10 0.0211(15) 0.0177(14) 0.0226(13) -0.0010(11) 0.0007(12) 0.0018(12)
O10 0.0282(12) 0.0295(12) 0.0213(10) -0.0005(9) 0.0046(9) 0.0019(10)
C11 0.0185(15) 0.0163(14) 0.0257(14) -0.0031(11) -0.0038(11) 0.0039(12)
O11 0.0226(11) 0.0291(13) 0.0279(10) -0.0055(9) -0.0063(9) 0.0051(10)
C12 0.0153(14) 0.0174(14) 0.0250(13) -0.0021(11) 0.0004(11) 0.0021(11)
C13 0.0188(15) 0.0194(15) 0.0288(15) -0.0022(12) 0.0013(12) -0.0009(12)
O14 0.0214(11) 0.0216(11) 0.0293(11) 0.0016(9) 0.0035(9) 0.0009(9)
C15 0.0155(14) 0.0239(16) 0.0371(17) 0.0008(14) 0.0036(12) 0.0035(12)
O15 0.0444(17) 0.0353(15) 0.0401(14) 0.0099(11) 0.0116(12) 0.0223(12)
C16 0.0246(17) 0.038(2) 0.0345(17) -0.0052(15) 0.0002(13) 0.0052(15)
C17 0.0281(17) 0.039(2) 0.0241(15) -0.0062(14) -0.0006(13) -0.0002(15)
O17 0.0543(18) 0.0395(16) 0.0366(13) -0.0144(12) -0.0107(13) 0.0053(14)
C18 0.039(2) 0.074(3) 0.036(2) -0.015(2) -0.0133(17) 0.012(2)
C19 0.049(2) 0.035(2) 0.0265(16) 0.0015(15) -0.0005(15) -0.0064(18)
O19 0.085(3) 0.0525(19) 0.0346(14) 0.0070(14) -0.0041(15) 0.0219(19)
C20 0.081(4) 0.056(3) 0.0252(17) 0.0008(18) 0.011(2) 0.003(3)
C21 0.0168(15) 0.0265(17) 0.0301(15) -0.0020(12) 0.0034(12) -0.0025(12)
O21 0.0251(13) 0.0252(13) 0.078(2) 0.0042(13) 0.0095(13) 0.0063(11)
C22 0.0246(17) 0.0360(19) 0.0364(17) 0.0031(15) 0.0067(15) -0.0075(15)
C100 0.128(5) 0.170(7) 0.093(5) 0.006(5) 0.010(3) 0.071(5)
C101 0.141(5) 0.155(4) 0.116(6) 0.015(3) -0.007(4) 0.064(5)
C102 0.159(4) 0.159(4) 0.156(9) 0.027(4) -0.027(4) 0.060(5)

loop_
_atom_type_symbol
_atom_type_description
_atom_type_scat_dispersion_real
_atom_type_scat_dispersion_imag
_atom_type_scat_source
C C 0.0181 0.0091 'International Tables Vol C Tables 4.2.6.8 and 6.1.1.4'
H H 0.0000 0.0000 'International Tables Vol C Tables 4.2.6.8 and 6.1.1.4'
N N 0.0311 0.0180 'International Tables Vol C Tables 4.2.6.8 and 6.1.1.4'
O O 0.0492 0.0322 'International Tables Vol C Tables 4.2.6.8 and 6.1.1.4'
S S 0.3331 0.5567 'International Tables Vol C Tables 4.2.6.8 and 6.1.1.4'

loop_
_geom_angle_atom_site_label_1
_geom_angle_atom_site_label_2
_geom_angle_atom_site_label_3
_geom_angle
_geom_angle_site_symmetry_1
_geom_angle_site_symmetry_3
_geom_angle_publ_flag
H1A C1 H1B 108.1 . . ?
C2 C1 H1A 109.6 . . ?
C2 C1 H1B 109.6 . . ?
C6 C1 H1A 109.6 . . ?
C6 C1 H1B 109.6 . . ?
C6 C1 C2 110.2(3) . . ?
C1 C2 H2A 109.5 . . ?
C1 C2 H2B 109.5 . . ?
H2A C2 H2B 108.1 . . ?
C3 C2 C1 110.6(3) . . ?
C3 C2 H2A 109.5 . . ?
C3 C2 H2B 109.5 . . ?
C2 C3 H3A 109.5 . . ?
C2 C3 H3B 109.5 . . ?
H3A C3 H3B 108.1 . . ?
C4 C3 C2 110.5(3) . . ?
C4 C3 H3A 109.5 . . ?
C4 C3 H3B 109.5 . . ?
C3 C4 H4A 109.4 . . ?
C3 C4 H4B 109.4 . . ?
C3 C4 C5 111.0(4) . . ?
H4A C4 H4B 108.0 . . ?
C5 C4 H4A 109.4 . . ?
C5 C4 H4B 109.4 . . ?
C4 C5 H5A 109.8 . . ?
C4 C5 H5B 109.8 . . ?
C4 C5 C6 109.3(3) . . ?
H5A C5 H5B 108.3 . . ?
C6 C5 H5A 109.8 . . ?
C6 C5 H5B 109.8 . . ?
C1 C6 C5 111.6(3) . . ?
C1 C6 H6 109.0 . . ?
C1 C6 S7 110.6(2) . . ?
C5 C6 H6 109.0 . . ?
C5 C6 S7 107.6(2) . . ?
S7 C6 H6 109.0 . . ?
S7 N7 H7 113(3) . . ?
C6 S7 C8 102.94(14) . . ?
N7 S7 C6 104.08(16) . . ?
N7 S7 C8 112.06(15) . . ?
O7 S7 C6 110.69(15) . . ?
O7 S7 N7 121.34(16) . . ?
O7 S7 C8 104.37(14) . . ?
S7 C8 H8 110.6 . . ?
O8 C8 S7 105.01(19) . . ?
O8 C8 H8 110.6 . . ?
O8 C8 C9 109.5(2) . . ?
C9 C8 S7 110.5(2) . . ?
C9 C8 H8 110.6 . . ?
C8 O8 C12 111.6(2) . . ?
C8 C9 H9 109.6 . . ?
C8 C9 C10 111.7(2) . . ?
O9 C9 C8 109.5(2) . . ?
O9 C9 H9 109.6 . . ?
O9 C9 C10 106.8(2) . . ?
C10 C9 H9 109.6 . . ?
C21 O9 C9 118.1(2) . . ?
C9 C10 H10 109.4 . . ?
O10 C10 C9 104.6(2) . . ?
O10 C10 H10 109.4 . . ?
O10 C10 C11 111.3(3) . . ?
C11 C10 C9 112.7(2) . . ?
C11 C10 H10 109.4 . . ?
C19 O10 C10 118.5(3) . . ?
C10 C11 H11 110.4 . . ?
C10 C11 C12 108.7(2) . . ?
O11 C11 C10 109.3(2) . . ?
O11 C11 H11 110.4 . . ?
O11 C11 C12 107.5(2) . . ?
C12 C11 H11 110.4 . . ?
C17 O11 C11 117.5(3) . . ?
O8 C12 C11 106.4(2) . . ?
O8 C12 H12 110.2 . . ?
O8 C12 C13 107.0(2) . . ?
C11 C12 H12 110.2 . . ?
C13 C12 C11 112.5(3) . . ?
C13 C12 H12 110.2 . . ?
C12 C13 H13A 109.3 . . ?
C12 C13 H13B 109.3 . . ?
H13A C13 H13B 107.9 . . ?
O14 C13 C12 111.7(2) . . ?
O14 C13 H13A 109.3 . . ?
O14 C13 H13B 109.3 . . ?
C15 O14 C13 116.5(3) . . ?
O14 C15 C16 111.9(3) . . ?
O15 C15 O14 123.3(3) . . ?
O15 C15 C16 124.8(3) . . ?
C15 C16 H16A 109.5 . . ?
C15 C16 H16B 109.5 . . ?
C15 C16 H16C 109.5 . . ?
H16A C16 H16B 109.5 . . ?
H16A C16 H16C 109.5 . . ?
H16B C16 H16C 109.5 . . ?
O11 C17 C18 110.6(3) . . ?
O17 C17 O11 123.3(3) . . ?
O17 C17 C18 126.1(3) . . ?
C17 C18 H18A 109.5 . . ?
C17 C18 H18B 109.5 . . ?
C17 C18 H18C 109.5 . . ?
H18A C18 H18B 109.5 . . ?
H18A C18 H18C 109.5 . . ?
H18B C18 H18C 109.5 . . ?
O10 C19 C20 109.9(3) . . ?
O19 C19 O10 123.5(4) . . ?
O19 C19 C20 126.6(4) . . ?
C19 C20 H20A 109.5 . . ?
C19 C20 H20B 109.5 . . ?
C19 C20 H20C 109.5 . . ?
H20A C20 H20B 109.5 . . ?
H20A C20 H20C 109.5 . . ?
H20B C20 H20C 109.5 . . ?
O9 C21 C22 110.3(3) . . ?
O21 C21 O9 123.3(3) . . ?
O21 C21 C22 126.4(3) . . ?
C21 C22 H22A 109.5 . . ?
C21 C22 H22B 109.5 . . ?
C21 C22 H22C 109.5 . . ?
H22A C22 H22B 109.5 . . ?
H22A C22 H22C 109.5 . . ?
H22B C22 H22C 109.5 . . ?
H10A C100 H10B 109.5 . . ?
H10A C100 H10C 109.5 . . ?
H10B C100 H10C 109.5 . . ?
C101 C100 H10A 109.5 . . ?
C101 C100 H10B 109.5 . . ?
C101 C100 H10C 109.5 . . ?
C100 C101 H10D 109.7 . . ?
C100 C101 H10E 109.7 . . ?
H10D C101 H10E 108.2 . . ?
C102 C101 C100 110.0(13) . . ?
C102 C101 H10D 109.7 . . ?
C102 C101 H10E 109.7 . . ?
C101 C102 C101 122(2) . 7_646 ?
C101 C102 H10G 106.8 7_646 . ?
C101 C102 H10G 106.8 . . ?
C101 C102 H10F 106.8 7_646 . ?
C101 C102 H10F 106.8 . . ?
H10G C102 H10F 106.6 . . ?

loop_
_geom_bond_atom_site_label_1
_geom_bond_atom_site_label_2
_geom_bond_distance
_geom_bond_site_symmetry_2
_geom_bond_publ_flag
C1 H1A 0.9900 . ?
C1 H1B 0.9900 . ?
C1 C2 1.534(5) . ?
C1 C6 1.528(5) . ?
C2 H2A 0.9900 . ?
C2 H2B 0.9900 . ?
C2 C3 1.529(5) . ?
C3 H3A 0.9900 . ?
C3 H3B 0.9900 . ?
C3 C4 1.514(6) . ?
C4 H4A 0.9900 . ?
C4 H4B 0.9900 . ?
C4 C5 1.532(5) . ?
C5 H5A 0.9900 . ?
C5 H5B 0.9900 . ?
C5 C6 1.534(4) . ?
C6 H6 1.0000 . ?
C6 S7 1.795(3) . ?
N7 H7 0.85(4) . ?
N7 S7 1.518(3) . ?
O7 S7 1.445(2) . ?
S7 C8 1.834(3) . ?
C8 H8 1.0000 . ?
C8 O8 1.402(4) . ?
C8 C9 1.524(4) . ?
O8 C12 1.441(3) . ?
C9 H9 1.0000 . ?
C9 O9 1.442(4) . ?
C9 C10 1.527(4) . ?
O9 C21 1.353(4) . ?
C10 H10 1.0000 . ?
C10 O10 1.440(4) . ?
C10 C11 1.522(4) . ?
O10 C19 1.348(4) . ?
C11 H11 1.0000 . ?
C11 O11 1.445(4) . ?
C11 C12 1.526(4) . ?
O11 C17 1.357(4) . ?
C12 H12 1.0000 . ?
C12 C13 1.503(4) . ?
C13 H13A 0.9900 . ?
C13 H13B 0.9900 . ?
C13 O14 1.444(4) . ?
O14 C15 1.343(4) . ?
C15 O15 1.201(4) . ?
C15 C16 1.495(5) . ?
C16 H16A 0.9800 . ?
C16 H16B 0.9800 . ?
C16 H16C 0.9800 . ?
C17 O17 1.196(5) . ?
C17 C18 1.489(5) . ?
C18 H18A 0.9800 . ?
C18 H18B 0.9800 . ?
C18 H18C 0.9800 . ?
C19 O19 1.207(5) . ?
C19 C20 1.498(6) . ?
C20 H20A 0.9800 . ?
C20 H20B 0.9800 . ?
C20 H20C 0.9800 . ?
C21 O21 1.205(4) . ?
C21 C22 1.494(5) . ?
C22 H22A 0.9800 . ?
C22 H22B 0.9800 . ?
C22 H22C 0.9800 . ?
C100 H10A 0.9800 . ?
C100 H10B 0.9800 . ?
C100 H10C 0.9800 . ?
C100 C101 1.433(13) . ?
C101 H10D 0.9900 . ?
C101 H10E 0.9900 . ?
C101 C102 1.284(13) . ?
C102 H10G 0.9900 . ?
C102 H10F 0.9900 . ?

loop_
_geom_hbond_atom_site_label_D
_geom_hbond_atom_site_label_H
_geom_hbond_atom_site_label_A
_geom_hbond_distance_DH
_geom_hbond_distance_HA
_geom_hbond_distance_DA
_geom_hbond_angle_DHA
_geom_hbond_site_symmetry_A
_geom_hbond_publ_flag
N7 H7 O15 0.85(4) 2.70(4) 3.302(4) 129(3) 5_645 yes
N7 H7 O21 0.85(4) 2.74(4) 3.423(4) 139(4) . yes
